data_7129246
loop_
_publ_author_name
'Hill, Anthony'
'Frogley, Benjamin'
'Welsh, Steven S.'

_publ_section_title
;
 Bimetallic ethynylanthracenyl functionalised carbynes
;
_journal_name_full 'Chemical Communications'
_journal_paper_doi 10.1039/D1CC06142A
_journal_year 2021
_chemical_formula_moiety 'C37 H39 B N6 O2 Si W, C H Cl3'
_chemical_formula_sum 'C38 H40 B Cl3 N6 O2 Si W'
_chemical_formula_weight 941.86
_space_group_crystal_system monoclinic
_space_group_IT_number 14
_space_group_name_Hall '-P 2ybc'
_space_group_name_H-M_alt 'P 1 21/c 1'
_atom_sites_solution_hydrogens mixed
_atom_sites_solution_primary dual
_audit_creation_date 2020-12-03
_audit_creation_method
;
Olex2 1.3
(compiled 2020.11.12 svn.r5f609507 for OlexSys, GUI svn.r6219)
;
_audit_update_record
;
2021-04-21 deposited with the CCDC.	2021-11-15 downloaded from the CCDC.
;
_cell_angle_alpha 90
_cell_angle_beta 100.277(3)
_cell_angle_gamma 90
_cell_formula_units_Z 4
_cell_length_a 14.5631(4)
_cell_length_b 10.4599(3)
_cell_length_c 26.8791(9)
_cell_measurement_reflns_used 16749
_cell_measurement_temperature 150.00(10)
_cell_measurement_theta_max 29.6050
_cell_measurement_theta_min 3.5940
_cell_volume 4028.8(2)
_computing_cell_refinement 'CrysAlisPro 1.171.40.82a (Rigaku OD, 2020)'
_computing_data_collection 'CrysAlisPro 1.171.40.82a (Rigaku OD, 2020)'
_computing_data_reduction 'CrysAlisPro 1.171.40.82a (Rigaku OD, 2020)'
_computing_molecular_graphics 'Olex2 1.3 (Dolomanov et al., 2009)'
_computing_publication_material 'Olex2 1.3 (Dolomanov et al., 2009)'
_computing_structure_refinement 'SHELXL 2018/3 (Sheldrick, 2015)'
_computing_structure_solution 'SHELXT 2018/2 (Sheldrick, 2018)'
_diffrn_ambient_environment N~2~
_diffrn_ambient_temperature 150.00(10)
_diffrn_detector 'CCD plate'
_diffrn_detector_area_resol_mean 5.1872
_diffrn_detector_type Atlas
_diffrn_measured_fraction_theta_full 0.998
_diffrn_measured_fraction_theta_max 0.863
_diffrn_measurement_details
;
List of Runs (angles in degrees, time in seconds):

  # Type    Start    End  Width  t~exp~   \w     \q     \k     \f   Frames
#--------------------------------------------------------------------------
  1  \w    -14.00  30.00   1.00   12.00    --  -11.30 -99.00 -60.00   44
  2  \w     39.00  97.00   1.00   12.00    --   11.61 178.00 120.00   58
  3  \w    -19.00  33.00   1.00   12.00    --   11.61 -77.00 -30.00   52
  4  \w    -42.00  41.00   1.00   12.00    --   11.61 -77.00 120.00   83
  5  \w    -57.00  -9.00   1.00   12.00    --   11.61 -57.00  90.00   48
  6  \w      1.00  82.00   1.00   12.00    --   11.61  57.00-120.00   81
;
_diffrn_measurement_device 'four-circle diffractometer'
_diffrn_measurement_device_type 'New Xcalibur, Atlas'
_diffrn_measurement_method '\w scans'
_diffrn_orient_matrix_type 'CrysAlisPro convention (1999,Acta A55,543-557)'
_diffrn_orient_matrix_UB_11 -0.0188803000
_diffrn_orient_matrix_UB_12 0.0424268000
_diffrn_orient_matrix_UB_13 -0.0197780000
_diffrn_orient_matrix_UB_21 -0.0123473000
_diffrn_orient_matrix_UB_22 -0.0527928000
_diffrn_orient_matrix_UB_23 -0.0163967000
_diffrn_orient_matrix_UB_31 -0.0440478000
_diffrn_orient_matrix_UB_32 -0.0033947000
_diffrn_orient_matrix_UB_33 0.0077101000
_diffrn_radiation_monochromator graphite
_diffrn_radiation_probe x-ray
_diffrn_radiation_type 'Mo K\a'
_diffrn_radiation_wavelength 0.71073
_diffrn_reflns_av_R_equivalents 0.0342
_diffrn_reflns_av_unetI/netI 0.0392
_diffrn_reflns_Laue_measured_fraction_full 0.998
_diffrn_reflns_Laue_measured_fraction_max 0.863
_diffrn_reflns_limit_h_max 18
_diffrn_reflns_limit_h_min -19
_diffrn_reflns_limit_k_max 12
_diffrn_reflns_limit_k_min -14
_diffrn_reflns_limit_l_max 27
_diffrn_reflns_limit_l_min -33
_diffrn_reflns_number 40625
_diffrn_reflns_point_group_measured_fraction_full 0.998
_diffrn_reflns_point_group_measured_fraction_max 0.863
_diffrn_reflns_theta_full 25.242
_diffrn_reflns_theta_max 30.017
_diffrn_reflns_theta_min 3.419
_diffrn_source 'fine-focus sealed X-ray tube'
_diffrn_source_type 'Enhance (Mo) X-ray Source'
_exptl_absorpt_coefficient_mu 3.137
_exptl_absorpt_correction_T_max 1.00000
_exptl_absorpt_correction_T_min 0.65077
_exptl_absorpt_correction_type multi-scan
_exptl_absorpt_process_details
;
CrysAlisPro 1.171.40.82a (Rigaku Oxford Diffraction, 2020)
Empirical absorption correction using spherical harmonics,
implemented in SCALE3 ABSPACK scaling algorithm.
;
_exptl_crystal_colour yellow
_exptl_crystal_colour_primary yellow
_exptl_crystal_density_diffrn 1.553
_exptl_crystal_description block
_exptl_crystal_F_000 1880
_exptl_crystal_size_max 0.511
_exptl_crystal_size_mid 0.352
_exptl_crystal_size_min 0.157
_refine_diff_density_max 1.079
_refine_diff_density_min -0.891
_refine_diff_density_rms 0.121
_refine_ls_extinction_method none
_refine_ls_goodness_of_fit_ref 1.064
_refine_ls_hydrogen_treatment mixed
_refine_ls_matrix_type full
_refine_ls_number_parameters 495
_refine_ls_number_reflns 10171
_refine_ls_number_restraints 15
_refine_ls_restrained_S_all 1.064
_refine_ls_R_factor_all 0.0594
_refine_ls_R_factor_gt 0.0403
_refine_ls_shift/su_max 0.001
_refine_ls_shift/su_mean 0.000
_refine_ls_structure_factor_coef Fsqd
_refine_ls_weighting_details 'w=1/[\s^2^(Fo^2^)+(0.0247P)^2^+12.7856P] where P=(Fo^2^+2Fc^2^)/3'
_refine_ls_weighting_scheme calc
_refine_ls_wR_factor_gt 0.0786
_refine_ls_wR_factor_ref 0.0881
_reflns_Friedel_coverage 0.000
_reflns_number_gt 7793
_reflns_number_total 10171
_reflns_threshold_expression 'I > 2\s(I)'
_cod_data_source_file d1cc06142a2.cif
_cod_data_source_block Compound_2a
_cod_database_code 7129246
_shelx_shelxl_version_number 2018/3
_chemical_oxdiff_formula 'C37 H39 B N6 O2 Si W'
_chemical_oxdiff_usercomment c/e
_shelx_space_group_comment
;
The symmetry employed for this shelxl refinement is uniquely defined
by the following loop, which should always be used as a source of
symmetry information in preference to the above space-group names.
They are only intended as comments.
;
_reflns_odcompleteness_completeness 99.70
_reflns_odcompleteness_iscentric 1
_reflns_odcompleteness_theta 26.32
_olex2_refinement_description
;
1. Fixed Uiso
 At 1.2 times of:
  All C(H) groups
 At 1.5 times of:
  All C(H,H,H) groups
2. Restrained distances
 C38-Cl1 \\sim C38-Cl2 \\sim C38-Cl3 \\sim C38A-Cl1A \\sim C38A-Cl2A \\sim
C38A-Cl3A
 with sigma of 0.02
3. Uiso/Uaniso restraints and constraints
Uanis(C38A) = Uanis(C38)
Uanis(Cl3A) = Uanis(Cl1)
Uanis(Cl2A) = Uanis(Cl2)
Uanis(Cl1A) = Uanis(Cl3)
4. Others
 Sof(Cl3A)=Sof(Cl2A)=Sof(C38A)=Sof(H38A)=Sof(Cl1A)=1-FVAR(1)
 Sof(Cl2)=Sof(Cl3)=Sof(C38)=Sof(H38)=Sof(Cl1)=FVAR(1)
5.a Ternary CH refined with riding coordinates:
 C38(H38), C38A(H38A)
5.b Aromatic/amide H refined with riding coordinates:
 C16(H16), C14(H14), C35(H35), C7(H7), C13(H13), C6(H6), C25(H25), C30(H30),
 C15(H15), C8(H8), C9(H9)
5.c Idealised Me refined as rotating group:
 C23(H23A,H23B,H23C), C33(H33A,H33B,H33C), C20(H20A,H20B,H20C), C28(H28A,H28B,
 H28C), C22(H22A,H22B,H22C), C27(H27A,H27B,H27C), C37(H37A,H37B,H37C), C32(H32A,
 H32B,H32C), C21(H21A,H21B,H21C)
;
_ins_header
;
TITL BF122A2_scale in P2(1)/c 
REM P2(1)/c (#14 in standard setting)
CELL 0.71073  14.563120  10.459875  26.879063  90.0000 100.2772  90.0000
ZERR    4.00   0.000388   0.000315   0.000863   0.0000   0.0026   0.0000
LATT  1
SYMM -x, y+1/2,-z+1/2 
SFAC C H B N O Si W
UNIT 148.00 156.00 4.00 24.00 8.00 4.00 4.00
TREF
HKLF 4
END
;
_olex2_submission_special_instructions 'No special instructions were received'
_oxdiff_exptl_absorpt_empirical_details
;
Empirical correction (ABSPACK) includes:
- Absorption correction using spherical harmonics
- Frame scaling
;
_oxdiff_exptl_absorpt_empirical_full_max 1.464
_oxdiff_exptl_absorpt_empirical_full_min 0.791

loop_
_space_group_symop_operation_xyz
'x, y, z'
'-x, y+1/2, -z+1/2'
'-x, -y, -z'
'x, -y-1/2, z-1/2'

loop_
_atom_site_label
_atom_site_type_symbol
_atom_site_fract_x
_atom_site_fract_y
_atom_site_fract_z
_atom_site_U_iso_or_equiv
_atom_site_adp_type
_atom_site_occupancy
_atom_site_site_symmetry_order
_atom_site_calc_flag
_atom_site_refinement_flags_posn
_atom_site_refinement_flags_adp
_atom_site_refinement_flags_occupancy
_atom_site_disorder_assembly
_atom_site_disorder_group
W1 W 0.40418(2) 0.50533(2) 0.85091(2) 0.02165(5) Uani 1 1 d . . . . .
Si1 Si -0.15229(9) 0.46882(13) 0.54021(5) 0.0339(3) Uani 1 1 d . . . . .
N3 N 0.5261(2) 0.4851(3) 0.81290(13) 0.0261(7) Uani 1 1 d . . . . .
N4 N 0.5980(2) 0.4038(3) 0.83193(13) 0.0269(8) Uani 1 1 d . . . . .
N5 N 0.4310(2) 0.3018(3) 0.86671(13) 0.0257(7) Uani 1 1 d . . . . .
C2 C 0.3952(3) 0.6950(4) 0.84489(16) 0.0294(9) Uani 1 1 d . . . . .
C3 C 0.3014(3) 0.5132(4) 0.89102(16) 0.0290(9) Uani 1 1 d . . . . .
C1 C 0.3096(3) 0.5019(4) 0.79595(15) 0.0238(8) Uani 1 1 d . . . . .
O1 O 0.3862(3) 0.8033(3) 0.84111(14) 0.0511(10) Uani 1 1 d . . . . .
O2 O 0.2385(2) 0.5186(4) 0.91082(13) 0.0449(9) Uani 1 1 d . . . . .
N1 N 0.5197(2) 0.5276(3) 0.92071(13) 0.0240(7) Uani 1 1 d . . . . .
C4 C 0.2343(2) 0.5045(4) 0.75375(15) 0.0223(8) Uani 1 1 d . . . . .
C26 C 0.6677(3) 0.5048(4) 0.95910(16) 0.0286(9) Uani 1 1 d . . . . .
N2 N 0.6006(2) 0.4582(3) 0.92244(13) 0.0248(7) Uani 1 1 d . . . . .
N6 N 0.5198(2) 0.2585(3) 0.88533(13) 0.0272(8) Uani 1 1 d . . . . .
C17 C 0.1542(3) 0.5825(4) 0.75347(15) 0.0258(9) Uani 1 1 d . . . . .
C11 C 0.0867(3) 0.5041(4) 0.66883(16) 0.0265(8) Uani 1 1 d . . . . .
C18 C 0.0107(3) 0.4988(4) 0.62666(17) 0.0309(9) Uani 1 1 d . . . . .
C34 C 0.3740(3) 0.2008(4) 0.86689(17) 0.0302(9) Uani 1 1 d . . . . .
C24 C 0.5377(3) 0.6144(4) 0.95778(15) 0.0251(9) Uani 1 1 d . . . . .
C19 C -0.0526(3) 0.4901(5) 0.59248(18) 0.0370(11) Uani 1 1 d . . . . .
C23 C 0.4658(3) 0.7070(4) 0.96941(18) 0.0346(10) Uani 1 1 d . . . . .
H23A H 0.454685 0.771081 0.943446 0.052 Uiso 1 1 calc R U . . .
H23B H 0.487996 0.747101 1.001431 0.052 Uiso 1 1 calc R U . . .
H23C H 0.408819 0.662221 0.970780 0.052 Uiso 1 1 calc R U . . .
C5 C 0.2412(3) 0.4271(4) 0.71066(15) 0.0236(8) Uani 1 1 d . . . . .
C16 C 0.1469(3) 0.6663(5) 0.79407(17) 0.0358(11) Uani 1 1 d . . . . .
H16 H 0.194497 0.668017 0.822177 0.043 Uiso 1 1 calc R U . . .
C10 C 0.1672(3) 0.4279(4) 0.66731(16) 0.0255(9) Uani 1 1 d . . . . .
C14 C -0.0021(4) 0.7410(6) 0.7510(2) 0.0539(15) Uani 1 1 d . . . . .
H14 H -0.053773 0.793571 0.750468 0.065 Uiso 1 1 calc R U . . .
C35 C 0.4255(3) 0.0955(4) 0.88607(17) 0.0351(10) Uani 1 1 d . . . . .
H35 H 0.402576 0.014174 0.890723 0.042 Uiso 1 1 calc R U . . .
C7 C 0.3275(3) 0.2798(4) 0.66667(18) 0.0352(11) Uani 1 1 d . . . . .
H7 H 0.380463 0.230600 0.665975 0.042 Uiso 1 1 calc R U . . .
C13 C 0.0018(3) 0.6620(5) 0.7118(2) 0.0423(12) Uani 1 1 d . . . . .
H13 H -0.047912 0.660292 0.684745 0.051 Uiso 1 1 calc R U . . .
C33 C 0.2715(3) 0.2094(5) 0.8470(2) 0.0403(12) Uani 1 1 d . . . . .
H33A H 0.242965 0.264865 0.868258 0.060 Uiso 1 1 calc R U . . .
H33B H 0.244194 0.125783 0.846655 0.060 Uiso 1 1 calc R U . . .
H33C H 0.261519 0.243049 0.813203 0.060 Uiso 1 1 calc R U . . .
C29 C 0.5440(3) 0.5290(4) 0.76869(16) 0.0300(9) Uani 1 1 d . . . . .
C6 C 0.3208(3) 0.3496(4) 0.70877(17) 0.0291(9) Uani 1 1 d . . . . .
H6 H 0.368948 0.346416 0.736612 0.035 Uiso 1 1 calc R U . . .
C36 C 0.5165(3) 0.1334(4) 0.89691(17) 0.0329(10) Uani 1 1 d . . . . .
C20 C -0.1155(3) 0.3889(5) 0.48581(19) 0.0418(12) Uani 1 1 d . . . . .
H20A H -0.070218 0.440934 0.473393 0.063 Uiso 1 1 calc R U . . .
H20B H -0.168763 0.376821 0.459493 0.063 Uiso 1 1 calc R U . . .
H20C H -0.088484 0.307367 0.496226 0.063 Uiso 1 1 calc R U . . .
C25 C 0.6295(3) 0.6026(4) 0.98267(16) 0.0292(9) Uani 1 1 d . . . . .
H25 H 0.659047 0.651191 1.009836 0.035 Uiso 1 1 calc R U . . .
C12 C 0.0804(3) 0.5807(4) 0.71082(16) 0.0289(9) Uani 1 1 d . . . . .
C28 C 0.4821(3) 0.6224(5) 0.73726(17) 0.0356(11) Uani 1 1 d . . . . .
H28A H 0.512444 0.653907 0.710822 0.053 Uiso 1 1 calc R U . . .
H28B H 0.469078 0.692386 0.758039 0.053 Uiso 1 1 calc R U . . .
H28C H 0.424697 0.581156 0.722633 0.053 Uiso 1 1 calc R U . . .
C31 C 0.6593(3) 0.3982(5) 0.79984(18) 0.0350(10) Uani 1 1 d . . . . .
B1 B 0.6040(3) 0.3480(5) 0.88502(19) 0.0285(10) Uani 1 1 d . . . . .
C22 C -0.2371(3) 0.3687(6) 0.5660(2) 0.0494(14) Uani 1 1 d . . . . .
H22A H -0.212904 0.283484 0.571530 0.074 Uiso 1 1 calc R U . . .
H22B H -0.294940 0.366427 0.542455 0.074 Uiso 1 1 calc R U . . .
H22C H -0.247448 0.404110 0.597499 0.074 Uiso 1 1 calc R U . . .
C30 C 0.6268(3) 0.4763(5) 0.75965(18) 0.0367(11) Uani 1 1 d . . . . .
H30 H 0.654856 0.491148 0.731695 0.044 Uiso 1 1 calc R U . . .
C27 C 0.7643(3) 0.4515(5) 0.96943(19) 0.0409(12) Uani 1 1 d . . . . .
H27A H 0.762908 0.366629 0.982829 0.061 Uiso 1 1 calc R U . . .
H27B H 0.803295 0.504813 0.993542 0.061 Uiso 1 1 calc R U . . .
H27C H 0.788808 0.448912 0.938581 0.061 Uiso 1 1 calc R U . . .
C15 C 0.0717(4) 0.7444(5) 0.7928(2) 0.0468(13) Uani 1 1 d . . . . .
H15 H 0.068963 0.800026 0.819485 0.056 Uiso 1 1 calc R U . . .
C37 C 0.6019(4) 0.0565(5) 0.9171(2) 0.0471(13) Uani 1 1 d . . . . .
H37A H 0.631405 0.090767 0.949131 0.071 Uiso 1 1 calc R U . . .
H37B H 0.644607 0.060217 0.893744 0.071 Uiso 1 1 calc R U . . .
H37C H 0.584490 -0.030799 0.921399 0.071 Uiso 1 1 calc R U . . .
C32 C 0.7435(4) 0.3133(5) 0.8092(2) 0.0521(14) Uani 1 1 d . . . . .
H32A H 0.779975 0.332322 0.841803 0.078 Uiso 1 1 calc R U . . .
H32B H 0.780533 0.327666 0.783562 0.078 Uiso 1 1 calc R U . . .
H32C H 0.724059 0.225532 0.808361 0.078 Uiso 1 1 calc R U . . .
C8 C 0.2554(3) 0.2817(4) 0.62439(18) 0.0367(11) Uani 1 1 d . . . . .
H8 H 0.260549 0.233302 0.595983 0.044 Uiso 1 1 calc R U . . .
C9 C 0.1774(3) 0.3544(4) 0.62488(17) 0.0335(10) Uani 1 1 d . . . . .
H9 H 0.130221 0.355257 0.596557 0.040 Uiso 1 1 calc R U . . .
C21 C -0.2003(5) 0.6284(6) 0.5212(2) 0.0613(17) Uani 1 1 d . . . . .
H21A H -0.224887 0.666113 0.548589 0.092 Uiso 1 1 calc R U . . .
H21B H -0.249293 0.620141 0.492265 0.092 Uiso 1 1 calc R U . . .
H21C H -0.151753 0.681824 0.512715 0.092 Uiso 1 1 calc R U . . .
H1 H 0.669(3) 0.288(4) 0.8962(17) 0.032(12) Uiso 1 1 d . . . . .
Cl2 Cl 0.00660(18) 0.3504(2) 0.90584(10) 0.0937(7) Uani 0.913(2) 1 d D . P A 1
Cl3 Cl 0.00942(17) 0.6114(2) 0.93752(11) 0.1149(10) Uani 0.913(2) 1 d D . P A 1
C38 C 0.0050(5) 0.5102(6) 0.8857(3) 0.066(2) Uani 0.913(2) 1 d D . P A 1
H38 H 0.060953 0.525192 0.871043 0.079 Uiso 0.913(2) 1 calc R U P A 1
Cl1 Cl -0.09017(16) 0.5446(2) 0.84078(10) 0.0945(8) Uani 0.913(2) 1 d D . P A 1
Cl3A Cl -0.0616(17) 0.599(2) 0.8877(10) 0.0945(8) Uani 0.087(2) 1 d D . P A 2
Cl2A Cl 0.0210(18) 0.393(2) 0.8440(10) 0.0937(7) Uani 0.087(2) 1 d D . P A 2
C38A C 0.033(3) 0.496(4) 0.8949(11) 0.066(2) Uani 0.087(2) 1 d D . P A 2
H38A H 0.091756 0.543560 0.898977 0.079 Uiso 0.087(2) 1 calc R U P A 2
Cl1A Cl 0.0139(18) 0.435(3) 0.9521(12) 0.1149(10) Uani 0.087(2) 1 d D . P A 2

loop_
_atom_site_aniso_label
_atom_site_aniso_U_11
_atom_site_aniso_U_22
_atom_site_aniso_U_33
_atom_site_aniso_U_23
_atom_site_aniso_U_13
_atom_site_aniso_U_12
W1 0.02310(8) 0.02374(9) 0.01689(9) -0.00107(7) 0.00025(5) 0.00133(6)
Si1 0.0287(6) 0.0413(7) 0.0286(7) -0.0009(5) -0.0029(5) -0.0025(5)
N3 0.0247(16) 0.0321(19) 0.0206(18) -0.0033(15) 0.0014(13) -0.0005(14)
N4 0.0253(17) 0.0298(19) 0.025(2) -0.0048(15) 0.0039(14) 0.0002(14)
N5 0.0289(18) 0.0261(18) 0.0203(19) -0.0026(14) -0.0002(14) 0.0001(14)
C2 0.043(3) 0.024(2) 0.020(2) -0.0021(16) 0.0035(18) -0.0006(18)
C3 0.031(2) 0.032(2) 0.023(2) 0.0025(18) 0.0028(16) 0.0064(18)
C1 0.0290(19) 0.0183(18) 0.026(2) -0.0022(16) 0.0094(15) 0.0006(16)
O1 0.086(3) 0.0291(19) 0.039(2) -0.0003(15) 0.0119(19) 0.0024(18)
O2 0.0374(18) 0.063(2) 0.038(2) 0.0037(17) 0.0158(15) 0.0078(16)
N1 0.0252(17) 0.0247(18) 0.0213(18) -0.0010(13) 0.0015(13) 0.0037(13)
C4 0.0211(17) 0.0228(19) 0.022(2) 0.0006(16) 0.0014(14) -0.0023(16)
C26 0.029(2) 0.029(2) 0.024(2) 0.0030(18) -0.0023(16) -0.0020(18)
N2 0.0271(17) 0.0271(17) 0.0175(18) -0.0022(13) -0.0032(13) 0.0016(13)
N6 0.0325(19) 0.0266(18) 0.0213(19) -0.0022(14) 0.0010(14) 0.0054(14)
C17 0.026(2) 0.031(2) 0.020(2) 0.0006(17) 0.0021(16) 0.0017(16)
C11 0.0257(19) 0.027(2) 0.024(2) 0.0056(18) -0.0009(15) -0.0039(17)
C18 0.026(2) 0.037(2) 0.029(2) 0.002(2) 0.0036(17) -0.0042(18)
C34 0.035(2) 0.033(2) 0.022(2) -0.0031(18) 0.0038(18) -0.0048(18)
C24 0.036(2) 0.0206(19) 0.018(2) 0.0006(15) 0.0028(16) -0.0024(16)
C19 0.030(2) 0.050(3) 0.029(2) 0.004(2) 0.0002(18) -0.007(2)
C23 0.043(3) 0.029(2) 0.031(3) -0.0081(19) 0.005(2) -0.0006(19)
C5 0.025(2) 0.024(2) 0.020(2) 0.0014(16) -0.0011(15) -0.0022(15)
C16 0.037(2) 0.045(3) 0.024(2) -0.005(2) -0.0007(19) 0.005(2)
C10 0.028(2) 0.022(2) 0.024(2) 0.0028(16) 0.0013(16) -0.0037(16)
C14 0.043(3) 0.073(4) 0.044(3) -0.011(3) 0.003(2) 0.029(3)
C35 0.051(3) 0.024(2) 0.030(3) -0.0007(18) 0.008(2) -0.005(2)
C7 0.039(2) 0.031(2) 0.033(3) -0.0022(19) 0.001(2) 0.0118(19)
C13 0.033(2) 0.055(3) 0.037(3) 0.000(2) -0.001(2) 0.011(2)
C33 0.038(3) 0.037(3) 0.045(3) 0.003(2) 0.005(2) -0.010(2)
C29 0.035(2) 0.033(2) 0.023(2) -0.0060(17) 0.0057(17) -0.0106(18)
C6 0.032(2) 0.029(2) 0.024(2) -0.0011(17) -0.0010(17) 0.0043(17)
C36 0.046(3) 0.025(2) 0.028(3) -0.0025(18) 0.007(2) 0.0035(19)
C20 0.042(3) 0.049(3) 0.034(3) -0.003(2) 0.007(2) -0.010(2)
C25 0.034(2) 0.031(2) 0.020(2) -0.0025(17) -0.0033(17) -0.0067(18)
C12 0.026(2) 0.035(2) 0.024(2) 0.0026(18) 0.0003(17) -0.0016(17)
C28 0.042(3) 0.043(3) 0.022(2) 0.005(2) 0.0047(19) -0.010(2)
C31 0.032(2) 0.038(3) 0.036(3) -0.012(2) 0.0079(19) -0.0039(19)
B1 0.027(2) 0.031(3) 0.026(3) -0.002(2) 0.0013(19) 0.0023(19)
C22 0.032(3) 0.069(4) 0.049(3) -0.012(3) 0.012(2) -0.016(2)
C30 0.040(3) 0.046(3) 0.028(3) -0.010(2) 0.0157(19) -0.009(2)
C27 0.029(2) 0.054(3) 0.036(3) -0.006(2) -0.004(2) 0.000(2)
C15 0.051(3) 0.057(3) 0.032(3) -0.011(2) 0.005(2) 0.018(3)
C37 0.053(3) 0.034(3) 0.051(3) 0.005(2) 0.001(3) 0.013(2)
C32 0.044(3) 0.056(3) 0.061(4) -0.011(3) 0.022(3) 0.008(3)
C8 0.049(3) 0.035(3) 0.025(3) -0.0071(19) 0.003(2) 0.003(2)
C9 0.038(2) 0.033(2) 0.027(2) -0.0012(19) -0.0025(19) -0.0032(19)
C21 0.088(4) 0.052(3) 0.035(3) -0.002(3) -0.013(3) 0.018(3)
Cl2 0.1172(18) 0.0583(12) 0.1030(18) 0.0078(11) 0.0124(14) 0.0093(11)
Cl3 0.0895(15) 0.0914(17) 0.144(2) -0.0508(16) -0.0340(15) 0.0200(13)
C38 0.049(4) 0.049(4) 0.101(6) -0.001(4) 0.020(4) -0.003(3)
Cl1 0.0926(15) 0.0830(15) 0.0971(18) 0.0178(13) -0.0120(13) -0.0192(12)
Cl3A 0.0926(15) 0.0830(15) 0.0971(18) 0.0178(13) -0.0120(13) -0.0192(12)
Cl2A 0.1172(18) 0.0583(12) 0.1030(18) 0.0078(11) 0.0124(14) 0.0093(11)
C38A 0.049(4) 0.049(4) 0.101(6) -0.001(4) 0.020(4) -0.003(3)
Cl1A 0.0895(15) 0.0914(17) 0.144(2) -0.0508(16) -0.0340(15) 0.0200(13)

loop_
_atom_type_symbol
_atom_type_description
_atom_type_scat_dispersion_real
_atom_type_scat_dispersion_imag
_atom_type_scat_source
C C 0.0033 0.0016 'International Tables Vol C Tables 4.2.6.8 and 6.1.1.4'
H H 0.0000 0.0000 'International Tables Vol C Tables 4.2.6.8 and 6.1.1.4'
B B 0.0013 0.0007 'International Tables Vol C Tables 4.2.6.8 and 6.1.1.4'
Cl Cl 0.1484 0.1585 'International Tables Vol C Tables 4.2.6.8 and 6.1.1.4'
N N 0.0061 0.0033 'International Tables Vol C Tables 4.2.6.8 and 6.1.1.4'
O O 0.0106 0.0060 'International Tables Vol C Tables 4.2.6.8 and 6.1.1.4'
Si Si 0.0817 0.0704 'International Tables Vol C Tables 4.2.6.8 and 6.1.1.4'
W W -0.8490 6.8722 'International Tables Vol C Tables 4.2.6.8 and 6.1.1.4'

loop_
_exptl_crystal_face_index_h
_exptl_crystal_face_index_k
_exptl_crystal_face_index_l
_exptl_crystal_face_perp_dist
-6 7 32 0.1410
4 -8 -32 0.1232
-18 -6 -3 0.1091
17 7 8 0.1942
4 9 27 0.1443
0 1 -37 0.0496
-3 -1 38 0.0677
6 -13 -12 0.1871
-11 12 15 0.1713
12 12 -5 0.1486

loop_
_geom_angle_atom_site_label_1
_geom_angle_atom_site_label_2
_geom_angle_atom_site_label_3
_geom_angle
_geom_angle_site_symmetry_1
_geom_angle_site_symmetry_3
_geom_angle_publ_flag
N3 W1 N1 81.70(12) . . ?
N5 W1 N3 82.34(13) . . ?
N5 W1 N1 82.02(12) . . ?
C2 W1 N3 95.96(16) . . ?
C2 W1 N5 171.60(15) . . ?
C2 W1 C3 87.61(18) . . ?
C2 W1 N1 89.60(15) . . ?
C3 W1 N3 174.16(14) . . ?
C3 W1 N5 93.46(15) . . ?
C3 W1 N1 93.73(15) . . ?
C1 W1 N3 100.12(15) . . ?
C1 W1 N5 102.68(15) . . ?
C1 W1 C2 85.71(17) . . ?
C1 W1 C3 84.73(17) . . ?
C1 W1 N1 175.12(15) . . ?
C19 Si1 C22 105.7(2) . . ?
C19 Si1 C21 108.0(3) . . ?
C20 Si1 C19 111.0(2) . . ?
C20 Si1 C22 110.4(2) . . ?
C20 Si1 C21 109.8(3) . . ?
C22 Si1 C21 111.8(3) . . ?
N4 N3 W1 120.6(3) . . ?
C29 N3 W1 132.5(3) . . ?
C29 N3 N4 106.6(3) . . ?
N3 N4 B1 119.7(3) . . ?
C31 N4 N3 109.6(4) . . ?
C31 N4 B1 130.3(4) . . ?
N6 N5 W1 120.9(2) . . ?
C34 N5 W1 132.5(3) . . ?
C34 N5 N6 106.3(3) . . ?
O1 C2 W1 177.2(4) . . ?
O2 C3 W1 175.2(4) . . ?
C4 C1 W1 177.5(3) . . ?
N2 N1 W1 118.1(2) . . ?
C24 N1 W1 134.0(3) . . ?
C24 N1 N2 106.2(3) . . ?
C1 C4 C5 118.4(3) . . ?
C17 C4 C1 121.8(4) . . ?
C17 C4 C5 119.8(3) . . ?
N2 C26 C25 107.8(4) . . ?
N2 C26 C27 122.4(4) . . ?
C25 C26 C27 129.7(4) . . ?
N1 N2 B1 120.0(3) . . ?
C26 N2 N1 109.7(3) . . ?
C26 N2 B1 130.3(4) . . ?
N5 N6 B1 119.5(3) . . ?
C36 N6 N5 109.4(4) . . ?
C36 N6 B1 130.7(4) . . ?
C4 C17 C12 119.8(4) . . ?
C16 C17 C4 121.7(4) . . ?
C16 C17 C12 118.5(4) . . ?
C10 C11 C18 118.6(4) . . ?
C12 C11 C18 120.3(4) . . ?
C12 C11 C10 121.1(4) . . ?
C19 C18 C11 177.6(5) . . ?
N5 C34 C35 109.5(4) . . ?
N5 C34 C33 121.9(4) . . ?
C35 C34 C33 128.5(4) . . ?
N1 C24 C23 122.8(4) . . ?
N1 C24 C25 110.0(4) . . ?
C25 C24 C23 127.2(4) . . ?
C18 C19 Si1 177.3(5) . . ?
C24 C23 H23A 109.5 . . ?
C24 C23 H23B 109.5 . . ?
C24 C23 H23C 109.5 . . ?
H23A C23 H23B 109.5 . . ?
H23A C23 H23C 109.5 . . ?
H23B C23 H23C 109.5 . . ?
C4 C5 C10 120.1(4) . . ?
C6 C5 C4 121.8(4) . . ?
C6 C5 C10 118.1(4) . . ?
C17 C16 H16 119.3 . . ?
C15 C16 C17 121.4(4) . . ?
C15 C16 H16 119.3 . . ?
C11 C10 C5 118.8(4) . . ?
C9 C10 C11 122.4(4) . . ?
C9 C10 C5 118.8(4) . . ?
C13 C14 H14 119.8 . . ?
C13 C14 C15 120.4(5) . . ?
C15 C14 H14 119.8 . . ?
C34 C35 H35 126.6 . . ?
C36 C35 C34 106.8(4) . . ?
C36 C35 H35 126.6 . . ?
C6 C7 H7 119.7 . . ?
C6 C7 C8 120.7(4) . . ?
C8 C7 H7 119.7 . . ?
C14 C13 H13 119.2 . . ?
C14 C13 C12 121.6(5) . . ?
C12 C13 H13 119.2 . . ?
C34 C33 H33A 109.5 . . ?
C34 C33 H33B 109.5 . . ?
C34 C33 H33C 109.5 . . ?
H33A C33 H33B 109.5 . . ?
H33A C33 H33C 109.5 . . ?
H33B C33 H33C 109.5 . . ?
N3 C29 C28 122.2(4) . . ?
N3 C29 C30 109.4(4) . . ?
C30 C29 C28 128.3(4) . . ?
C5 C6 H6 119.6 . . ?
C7 C6 C5 120.9(4) . . ?
C7 C6 H6 119.6 . . ?
N6 C36 C35 107.9(4) . . ?
N6 C36 C37 122.8(4) . . ?
C35 C36 C37 129.2(4) . . ?
Si1 C20 H20A 109.5 . . ?
Si1 C20 H20B 109.5 . . ?
Si1 C20 H20C 109.5 . . ?
H20A C20 H20B 109.5 . . ?
H20A C20 H20C 109.5 . . ?
H20B C20 H20C 109.5 . . ?
C26 C25 C24 106.2(4) . . ?
C26 C25 H25 126.9 . . ?
C24 C25 H25 126.9 . . ?
C17 C12 C13 118.0(4) . . ?
C11 C12 C17 120.4(4) . . ?
C11 C12 C13 121.5(4) . . ?
C29 C28 H28A 109.5 . . ?
C29 C28 H28B 109.5 . . ?
C29 C28 H28C 109.5 . . ?
H28A C28 H28B 109.5 . . ?
H28A C28 H28C 109.5 . . ?
H28B C28 H28C 109.5 . . ?
N4 C31 C30 107.7(4) . . ?
N4 C31 C32 122.2(5) . . ?
C30 C31 C32 130.1(5) . . ?
N4 B1 N2 108.8(4) . . ?
N4 B1 N6 108.9(3) . . ?
N4 B1 H1 111(2) . . ?
N2 B1 N6 109.5(4) . . ?
N2 B1 H1 111(2) . . ?
N6 B1 H1 107(2) . . ?
Si1 C22 H22A 109.5 . . ?
Si1 C22 H22B 109.5 . . ?
Si1 C22 H22C 109.5 . . ?
H22A C22 H22B 109.5 . . ?
H22A C22 H22C 109.5 . . ?
H22B C22 H22C 109.5 . . ?
C29 C30 H30 126.6 . . ?
C31 C30 C29 106.7(4) . . ?
C31 C30 H30 126.6 . . ?
C26 C27 H27A 109.5 . . ?
C26 C27 H27B 109.5 . . ?
C26 C27 H27C 109.5 . . ?
H27A C27 H27B 109.5 . . ?
H27A C27 H27C 109.5 . . ?
H27B C27 H27C 109.5 . . ?
C16 C15 C14 120.0(5) . . ?
C16 C15 H15 120.0 . . ?
C14 C15 H15 120.0 . . ?
C36 C37 H37A 109.5 . . ?
C36 C37 H37B 109.5 . . ?
C36 C37 H37C 109.5 . . ?
H37A C37 H37B 109.5 . . ?
H37A C37 H37C 109.5 . . ?
H37B C37 H37C 109.5 . . ?
C31 C32 H32A 109.5 . . ?
C31 C32 H32B 109.5 . . ?
C31 C32 H32C 109.5 . . ?
H32A C32 H32B 109.5 . . ?
H32A C32 H32C 109.5 . . ?
H32B C32 H32C 109.5 . . ?
C7 C8 H8 119.9 . . ?
C9 C8 C7 120.1(4) . . ?
C9 C8 H8 119.9 . . ?
C10 C9 H9 119.3 . . ?
C8 C9 C10 121.3(4) . . ?
C8 C9 H9 119.3 . . ?
Si1 C21 H21A 109.5 . . ?
Si1 C21 H21B 109.5 . . ?
Si1 C21 H21C 109.5 . . ?
H21A C21 H21B 109.5 . . ?
H21A C21 H21C 109.5 . . ?
H21B C21 H21C 109.5 . . ?
Cl2 C38 H38 108.0 . . ?
Cl3 C38 Cl2 109.7(4) . . ?
Cl3 C38 H38 108.0 . . ?
Cl1 C38 Cl2 112.5(4) . . ?
Cl1 C38 Cl3 110.4(4) . . ?
Cl1 C38 H38 108.0 . . ?
Cl3A C38A H38A 111.3 . . ?
Cl3A C38A Cl1A 95(2) . . ?
Cl2A C38A Cl3A 110(2) . . ?
Cl2A C38A H38A 111.3 . . ?
Cl2A C38A Cl1A 117(3) . . ?
Cl1A C38A H38A 111.3 . . ?

loop_
_geom_bond_atom_site_label_1
_geom_bond_atom_site_label_2
_geom_bond_distance
_geom_bond_site_symmetry_2
_geom_bond_publ_flag
W1 N3 2.211(3) . ?
W1 N5 2.192(3) . ?
W1 C2 1.993(4) . ?
W1 C3 1.996(4) . ?
W1 C1 1.831(4) . ?
W1 N1 2.297(3) . ?
Si1 C19 1.845(5) . ?
Si1 C20 1.845(5) . ?
Si1 C22 1.846(5) . ?
Si1 C21 1.846(6) . ?
N3 N4 1.375(5) . ?
N3 C29 1.342(6) . ?
N4 C31 1.348(6) . ?
N4 B1 1.530(6) . ?
N5 N6 1.379(5) . ?
N5 C34 1.344(5) . ?
C2 O1 1.142(5) . ?
C3 O2 1.141(5) . ?
C1 C4 1.431(5) . ?
N1 N2 1.378(5) . ?
N1 C24 1.339(5) . ?
C4 C17 1.422(5) . ?
C4 C5 1.431(6) . ?
C26 N2 1.349(5) . ?
C26 C25 1.372(6) . ?
C26 C27 1.492(6) . ?
N2 B1 1.536(6) . ?
N6 C36 1.347(6) . ?
N6 B1 1.543(6) . ?
C17 C16 1.418(6) . ?
C17 C12 1.425(6) . ?
C11 C18 1.437(6) . ?
C11 C10 1.424(6) . ?
C11 C12 1.401(6) . ?
C18 C19 1.184(6) . ?
C34 C35 1.380(6) . ?
C34 C33 1.496(6) . ?
C24 C23 1.500(6) . ?
C24 C25 1.389(6) . ?
C23 H23A 0.9600 . ?
C23 H23B 0.9600 . ?
C23 H23C 0.9600 . ?
C5 C10 1.439(5) . ?
C5 C6 1.423(6) . ?
C16 H16 0.9300 . ?
C16 C15 1.362(6) . ?
C10 C9 1.405(6) . ?
C14 H14 0.9300 . ?
C14 C13 1.348(7) . ?
C14 C15 1.409(7) . ?
C35 H35 0.9300 . ?
C35 C36 1.364(6) . ?
C7 H7 0.9300 . ?
C7 C6 1.365(6) . ?
C7 C8 1.403(6) . ?
C13 H13 0.9300 . ?
C13 C12 1.430(6) . ?
C33 H33A 0.9600 . ?
C33 H33B 0.9600 . ?
C33 H33C 0.9600 . ?
C29 C28 1.486(6) . ?
C29 C30 1.386(6) . ?
C6 H6 0.9300 . ?
C36 C37 1.500(6) . ?
C20 H20A 0.9600 . ?
C20 H20B 0.9600 . ?
C20 H20C 0.9600 . ?
C25 H25 0.9300 . ?
C28 H28A 0.9600 . ?
C28 H28B 0.9600 . ?
C28 H28C 0.9600 . ?
C31 C30 1.370(7) . ?
C31 C32 1.499(7) . ?
B1 H1 1.13(4) . ?
C22 H22A 0.9600 . ?
C22 H22B 0.9600 . ?
C22 H22C 0.9600 . ?
C30 H30 0.9300 . ?
C27 H27A 0.9600 . ?
C27 H27B 0.9600 . ?
C27 H27C 0.9600 . ?
C15 H15 0.9300 . ?
C37 H37A 0.9600 . ?
C37 H37B 0.9600 . ?
C37 H37C 0.9600 . ?
C32 H32A 0.9600 . ?
C32 H32B 0.9600 . ?
C32 H32C 0.9600 . ?
C8 H8 0.9300 . ?
C8 C9 1.369(6) . ?
C9 H9 0.9300 . ?
C21 H21A 0.9600 . ?
C21 H21B 0.9600 . ?
C21 H21C 0.9600 . ?
Cl2 C38 1.756(7) . ?
Cl3 C38 1.741(7) . ?
C38 H38 0.9800 . ?
C38 Cl1 1.706(7) . ?
Cl3A C38A 1.728(16) . ?
Cl2A C38A 1.727(16) . ?
C38A H38A 0.9800 . ?
C38A Cl1A 1.733(16) . ?

loop_
_geom_torsion_atom_site_label_1
_geom_torsion_atom_site_label_2
_geom_torsion_atom_site_label_3
_geom_torsion_atom_site_label_4
_geom_torsion
_geom_torsion_site_symmetry_1
_geom_torsion_site_symmetry_2
_geom_torsion_site_symmetry_3
_geom_torsion_site_symmetry_4
_geom_torsion_publ_flag
W1 N3 N4 C31 174.0(3) . . . . ?
W1 N3 N4 B1 -12.5(5) . . . . ?
W1 N3 C29 C28 8.6(6) . . . . ?
W1 N3 C29 C30 -172.9(3) . . . . ?
W1 N5 N6 C36 173.4(3) . . . . ?
W1 N5 N6 B1 -12.4(5) . . . . ?
W1 N5 C34 C35 -171.9(3) . . . . ?
W1 N5 C34 C33 9.9(7) . . . . ?
W1 N1 N2 C26 165.4(3) . . . . ?
W1 N1 N2 B1 -13.6(5) . . . . ?
W1 N1 C24 C23 17.5(6) . . . . ?
W1 N1 C24 C25 -163.4(3) . . . . ?
N3 N4 C31 C30 -0.1(5) . . . . ?
N3 N4 C31 C32 -177.6(4) . . . . ?
N3 N4 B1 N2 -53.4(5) . . . . ?
N3 N4 B1 N6 65.9(5) . . . . ?
N3 C29 C30 C31 0.1(5) . . . . ?
N4 N3 C29 C28 -178.7(4) . . . . ?
N4 N3 C29 C30 -0.1(5) . . . . ?
N4 C31 C30 C29 0.0(5) . . . . ?
N5 N6 C36 C35 -0.3(5) . . . . ?
N5 N6 C36 C37 178.7(4) . . . . ?
N5 N6 B1 N4 -51.1(5) . . . . ?
N5 N6 B1 N2 67.7(5) . . . . ?
N5 C34 C35 C36 -1.2(5) . . . . ?
C1 C4 C17 C16 3.0(6) . . . . ?
C1 C4 C17 C12 -179.2(4) . . . . ?
C1 C4 C5 C10 -179.5(4) . . . . ?
C1 C4 C5 C6 -0.5(6) . . . . ?
N1 N2 B1 N4 68.6(5) . . . . ?
N1 N2 B1 N6 -50.3(5) . . . . ?
N1 C24 C25 C26 0.3(5) . . . . ?
C4 C17 C16 C15 177.5(5) . . . . ?
C4 C17 C12 C11 -1.0(6) . . . . ?
C4 C17 C12 C13 -179.2(4) . . . . ?
C4 C5 C10 C11 -1.6(6) . . . . ?
C4 C5 C10 C9 177.8(4) . . . . ?
C4 C5 C6 C7 -177.8(4) . . . . ?
C26 N2 B1 N4 -110.1(5) . . . . ?
C26 N2 B1 N6 131.0(4) . . . . ?
N2 N1 C24 C23 -178.2(4) . . . . ?
N2 N1 C24 C25 0.9(5) . . . . ?
N2 C26 C25 C24 -1.5(5) . . . . ?
N6 N5 C34 C35 1.0(5) . . . . ?
N6 N5 C34 C33 -177.3(4) . . . . ?
C17 C4 C5 C10 -0.3(6) . . . . ?
C17 C4 C5 C6 178.6(4) . . . . ?
C17 C16 C15 C14 1.5(8) . . . . ?
C11 C10 C9 C8 -179.8(4) . . . . ?
C18 C11 C10 C5 -176.4(4) . . . . ?
C18 C11 C10 C9 4.1(6) . . . . ?
C18 C11 C12 C17 177.7(4) . . . . ?
C18 C11 C12 C13 -4.2(7) . . . . ?
C34 N5 N6 C36 -0.4(5) . . . . ?
C34 N5 N6 B1 173.7(4) . . . . ?
C34 C35 C36 N6 0.9(5) . . . . ?
C34 C35 C36 C37 -178.0(5) . . . . ?
C24 N1 N2 C26 -1.8(4) . . . . ?
C24 N1 N2 B1 179.2(4) . . . . ?
C23 C24 C25 C26 179.4(4) . . . . ?
C5 C4 C17 C16 -176.2(4) . . . . ?
C5 C4 C17 C12 1.6(6) . . . . ?
C5 C10 C9 C8 0.8(7) . . . . ?
C16 C17 C12 C11 176.9(4) . . . . ?
C16 C17 C12 C13 -1.3(6) . . . . ?
C10 C11 C12 C17 -1.0(6) . . . . ?
C10 C11 C12 C13 177.1(4) . . . . ?
C10 C5 C6 C7 1.2(6) . . . . ?
C14 C13 C12 C17 1.8(8) . . . . ?
C14 C13 C12 C11 -176.3(5) . . . . ?
C7 C8 C9 C10 -0.4(7) . . . . ?
C13 C14 C15 C16 -0.9(9) . . . . ?
C33 C34 C35 C36 176.9(5) . . . . ?
C29 N3 N4 C31 0.1(4) . . . . ?
C29 N3 N4 B1 173.6(4) . . . . ?
C6 C5 C10 C11 179.4(4) . . . . ?
C6 C5 C10 C9 -1.1(6) . . . . ?
C6 C7 C8 C9 0.4(7) . . . . ?
C36 N6 B1 N4 121.6(5) . . . . ?
C36 N6 B1 N2 -119.5(5) . . . . ?
C25 C26 N2 N1 2.1(5) . . . . ?
C25 C26 N2 B1 -179.1(4) . . . . ?
C12 C17 C16 C15 -0.3(7) . . . . ?
C12 C11 C10 C5 2.3(6) . . . . ?
C12 C11 C10 C9 -177.1(4) . . . . ?
C28 C29 C30 C31 178.5(4) . . . . ?
C31 N4 B1 N2 118.6(5) . . . . ?
C31 N4 B1 N6 -122.1(5) . . . . ?
B1 N4 C31 C30 -172.7(4) . . . . ?
B1 N4 C31 C32 9.8(7) . . . . ?
B1 N6 C36 C35 -173.6(4) . . . . ?
B1 N6 C36 C37 5.4(7) . . . . ?
C27 C26 N2 N1 -178.5(4) . . . . ?
C27 C26 N2 B1 0.3(7) . . . . ?
C27 C26 C25 C24 179.1(5) . . . . ?
C15 C14 C13 C12 -0.8(9) . . . . ?
C32 C31 C30 C29 177.2(5) . . . . ?
C8 C7 C6 C5 -0.8(7) . . . . ?

loop_
_exptl_oxdiff_crystal_face_indexfrac_h
_exptl_oxdiff_crystal_face_indexfrac_k
_exptl_oxdiff_crystal_face_indexfrac_l
_exptl_oxdiff_crystal_face_x
_exptl_oxdiff_crystal_face_y
_exptl_oxdiff_crystal_face_z
-6.1723 7.4654 32.1588 -0.2028 -0.8452 0.4945
3.6893 -8.0538 -31.7114 0.2158 0.8996 -0.3797
-17.9375 -6.1617 -3.4121 0.1447 0.6027 0.7847
16.5252 7.0160 7.8014 -0.1686 -0.7024 -0.6916
4.1370 9.0103 27.1778 -0.2333 -0.9724 -0.0033
0.0396 1.2693 -37.1568 0.7880 0.5417 -0.2925
-2.9184 -1.3101 37.7131 -0.7464 -0.5132 0.4238
6.4061 -13.4332 -12.1626 -0.4503 0.8295 -0.3303
-10.6757 11.7236 15.1550 0.3992 -0.7356 0.5473
11.8426 12.0410 -4.7996 0.3822 -0.7032 -0.5995
